data_1509164
loop_
_publ_author_name
'Fornasini, M.L.'
'Merlo, F.'
'Pani, M.'

_publ_section_title
;
 RMX compounds formed by alkaline earths, europium and ytterbium. IV:
 ternary phases with M = Ag and X =Si, Ge, Sn, Pb
;
_journal_name_full 'Journal of Alloys Compd.'
_journal_page_first 289
_journal_page_last 295
_journal_paper_doi 10.1016/0925-8388(95)01952-9
_journal_volume 232
_journal_year 1996
_chemical_formula_sum 'Ag Ca Ge'
_chemical_name_systematic 'Ca Ag Ge'
_space_group_IT_number 74
_symmetry_space_group_name_Hall '-I 2b 2'
_symmetry_space_group_name_H-M 'I m m a'
_cell_angle_alpha 90
_cell_angle_beta 90
_cell_angle_gamma 90
_cell_formula_units_Z 4
_cell_length_a 4.563
_cell_length_b 7.18
_cell_length_c 7.866
_cell_volume 257.709
_citation_journal_id_ASTM JALCEU
_cod_data_source_file silver1-2_124.cif
_cod_data_source_block Ag1Ca1Ge1
_cod_original_cell_volume 257.7086
_cod_original_formula_sum 'Ag1 Ca1 Ge1'
_cod_database_code 1509164

loop_
_symmetry_equiv_pos_as_xyz
x,y,z
-x,-y+1/2,z
x,-y,-z
-x,y+1/2,-z
-x,-y,-z
x,y-1/2,-z
-x,y,z
x,-y-1/2,z
x+1/2,y+1/2,z+1/2
-x+1/2,-y+1,z+1/2
x+1/2,-y+1/2,-z+1/2
-x+1/2,y+1,-z+1/2
-x+1/2,-y+1/2,-z+1/2
x+1/2,y,-z+1/2
-x+1/2,y+1/2,z+1/2
x+1/2,-y,z+1/2

loop_
_atom_site_label
_atom_site_type_symbol
_atom_site_fract_x
_atom_site_fract_y
_atom_site_fract_z
_atom_site_occupancy
_atom_site_U_iso_or_equiv
Ca1 Ca 0 0.25 0.5389 1 0.0
Ag1 Ag 0 0.0474 0.1646 0.5 0.0
Ge1 Ge 0 0.0474 0.1646 0.5 0.0
